data_7037091
loop_
_publ_author_name
'Yang, Jin-Xia'
'Zhai, Ji-Quan'
'Zhang, Xin'
'Qin, Ye-Yan'
'Yao, Yuan-Gen'

_publ_section_title
;
 Tuning different kinds of entangled metal-organic frameworks by modifying
 the spacer group of aliphatic dicarboxylate ligands and the reactant
 ratio.
;
_journal_issue 2
_journal_name_full 'Dalton transactions (Cambridge, England : 2003)'
_journal_page_first 711
_journal_page_last 723
_journal_paper_doi 10.1039/c5dt03731j
_journal_volume 45
_journal_year 2015
_chemical_formula_moiety 'C30 H30 Cd N4 O4, 5(O)'
_chemical_formula_sum 'C30 H30 Cd N4 O9'
_chemical_formula_weight 702.99
_chemical_name_systematic
; 
 ? 
;
_space_group_IT_number 2
_symmetry_cell_setting triclinic
_symmetry_space_group_name_Hall '-P 1'
_symmetry_space_group_name_H-M 'P -1'
_atom_sites_solution_hydrogens geom
_atom_sites_solution_primary direct
_atom_sites_solution_secondary difmap
_audit_creation_method SHELXL-97
_audit_update_record
;
2015-04-28 deposited with the CCDC.
2015-11-04 downloaded from the CCDC.
;
_cell_angle_alpha 78.851(4)
_cell_angle_beta 84.234(4)
_cell_angle_gamma 74.569(5)
_cell_formula_units_Z 2
_cell_length_a 9.3510(5)
_cell_length_b 12.0189(7)
_cell_length_c 16.2548(6)
_cell_measurement_reflns_used 4362
_cell_measurement_temperature 293(2)
_cell_measurement_theta_max 26.9790
_cell_measurement_theta_min 2.8450
_cell_volume 1725.44(16)
_computing_cell_refinement 'Bruker FRAMBO'
_computing_data_collection 'Bruker FRAMBO'
_computing_data_reduction 'Bruker SAINT'
_computing_molecular_graphics 'Bruker SHELXTL'
_computing_publication_material 'Bruker SHELXTL'
_computing_structure_refinement 'SHELXL-97 (Sheldrick, 1997)'
_computing_structure_solution 'SHELXS-97 (Sheldrick, 1990)'
_diffrn_ambient_temperature 293(2)
_diffrn_measured_fraction_theta_full 0.998
_diffrn_measured_fraction_theta_max 0.998
_diffrn_measurement_device_type 'multiwire proportional'
_diffrn_measurement_method 'phi and omega scans'
_diffrn_radiation_monochromator graphite
_diffrn_radiation_source 'fine-focus sealed tube'
_diffrn_radiation_type MoK\a
_diffrn_radiation_wavelength 0.71073
_diffrn_reflns_av_R_equivalents 0.0274
_diffrn_reflns_av_sigmaI/netI 0.0435
_diffrn_reflns_limit_h_max 11
_diffrn_reflns_limit_h_min -10
_diffrn_reflns_limit_k_max 14
_diffrn_reflns_limit_k_min -14
_diffrn_reflns_limit_l_max 19
_diffrn_reflns_limit_l_min -19
_diffrn_reflns_number 13062
_diffrn_reflns_theta_full 25.00
_diffrn_reflns_theta_max 25.00
_diffrn_reflns_theta_min 2.37
_diffrn_standards_decay_% none
_diffrn_standards_interval_count 0
_diffrn_standards_interval_time none
_diffrn_standards_number none
_exptl_absorpt_coefficient_mu 0.686
_exptl_absorpt_correction_T_max 1.00000
_exptl_absorpt_correction_T_min 0.83638
_exptl_absorpt_correction_type multi-scan
_exptl_absorpt_process_details crystalclear
_exptl_crystal_colour colorless
_exptl_crystal_density_diffrn 1.353
_exptl_crystal_density_method 'not measured'
_exptl_crystal_description prism
_exptl_crystal_F_000 716.0
_exptl_crystal_size_max 0.3
_exptl_crystal_size_mid 0.2
_exptl_crystal_size_min 0.1
_refine_diff_density_max 1.476
_refine_diff_density_min -0.981
_refine_diff_density_rms 0.126
_refine_ls_extinction_method none
_refine_ls_goodness_of_fit_ref 1.052
_refine_ls_hydrogen_treatment constr
_refine_ls_matrix_type full
_refine_ls_number_parameters 347
_refine_ls_number_reflns 6078
_refine_ls_number_restraints 245
_refine_ls_restrained_S_all 1.731
_refine_ls_R_factor_all 0.0818
_refine_ls_R_factor_gt 0.0704
_refine_ls_shift/su_max 0.003
_refine_ls_shift/su_mean 0.000
_refine_ls_structure_factor_coef Fsqd
_refine_ls_weighting_details 'calc w=1/[\s^2^(Fo^2^)+(0.1408P)^2^+2.9034P] where P=(Fo^2^+2Fc^2^)/3'
_refine_ls_weighting_scheme calc
_refine_ls_wR_factor_gt 0.1982
_refine_ls_wR_factor_ref 0.2122
_reflns_number_gt 5156
_reflns_number_total 6078
_reflns_threshold_expression >2sigma(I)
_cod_data_source_file c5dt03731j2.cif
_cod_data_source_block Compound-2
_cod_depositor_comments
;
The following automatic conversions were performed:

'_symmetry_cell_setting' value 'Triclinic' changed to 'triclinic'
according to
/usr/data/users/saulius/crontab/automatic-downloads/rss-feeds/RSC/lib/dictionaries/cif_core.dic
dictionary named 'cif_core.dic' version 2.4.2 from 2011-04-26.

Automatic conversion script
Id: cif_fix_values 3271 2015-04-21 07:52:19Z andrius 

 Adding full bibliography for 7037090--7037095.cif.
;
_cod_original_cell_volume 1725.45(15)
_cod_database_code 7037091

loop_
_symmetry_equiv_pos_as_xyz
'x, y, z'
'-x, -y, -z'

loop_
_atom_site_label
_atom_site_type_symbol
_atom_site_fract_x
_atom_site_fract_y
_atom_site_fract_z
_atom_site_U_iso_or_equiv
_atom_site_adp_type
_atom_site_occupancy
_atom_site_symmetry_multiplicity
_atom_site_calc_flag
_atom_site_refinement_flags
Cd1 Cd 0.83894(8) 0.54621(6) 0.27466(4) 0.0434(3) Uani 1 1 d .
C1 C 0.9101(13) 0.5070(10) 0.1111(6) 0.051(3) Uani 1 1 d .
C2 C 0.9407(13) 0.4917(9) 0.0224(6) 0.049(2) Uani 1 1 d .
H2A H 0.8710 0.4689 -0.0030 0.059 Uiso 1 1 calc R
C3 C 0.6139(13) 0.5248(12) 0.3951(8) 0.064(3) Uani 1 1 d .
C4 C 0.4981(13) 0.4991(12) 0.4611(7) 0.064(3) Uani 1 1 d .
H4A H 0.4168 0.4802 0.4440 0.076 Uiso 1 1 calc R
C5 C 1.0868(15) 0.3059(12) 0.3380(10) 0.0734(17) Uani 1 1 d U
H5A H 1.1458 0.3584 0.3331 0.088 Uiso 1 1 calc R
C6 C 1.1495(16) 0.1899(12) 0.3631(10) 0.0780(17) Uani 1 1 d U
H6A H 1.2497 0.1648 0.3744 0.094 Uiso 1 1 calc R
C7 C 1.0655(16) 0.1088(12) 0.3721(11) 0.0781(16) Uani 1 1 d U
C8 C 0.9252(16) 0.1504(12) 0.3494(10) 0.0750(17) Uani 1 1 d U
H8A H 0.8659 0.0993 0.3496 0.090 Uiso 1 1 calc R
C9 C 0.8699(16) 0.2672(11) 0.3261(9) 0.0714(17) Uani 1 1 d U
H9A H 0.7705 0.2937 0.3132 0.086 Uiso 1 1 calc R
C10 C 1.0189(14) -0.3693(11) 0.4022(8) 0.0613(15) Uani 1 1 d U
H10A H 0.9502 -0.3954 0.4415 0.074 Uiso 1 1 calc R
C11 C 1.1135(14) -0.3148(11) 0.4276(9) 0.0642(15) Uani 1 1 d U
H11A H 1.1069 -0.3044 0.4832 0.077 Uiso 1 1 calc R
C12 C 1.2184(15) -0.2749(12) 0.3726(9) 0.0667(14) Uani 1 1 d U
C13 C 1.2208(14) -0.2956(11) 0.2918(9) 0.0657(15) Uani 1 1 d U
H13A H 1.2894 -0.2717 0.2514 0.079 Uiso 1 1 calc R
C14 C 1.1241(13) -0.3503(11) 0.2710(8) 0.0624(15) Uani 1 1 d U
H14A H 1.1299 -0.3636 0.2161 0.075 Uiso 1 1 calc R
C15 C 1.1274(17) -0.0232(12) 0.4078(11) 0.0803(18) Uani 1 1 d U
H15A H 1.1449 -0.0323 0.4668 0.096 Uiso 1 1 calc R
H15B H 1.0541 -0.0653 0.4032 0.096 Uiso 1 1 calc R
C16 C 1.2635(16) -0.0731(12) 0.3639(10) 0.0765(17) Uani 1 1 d U
H16A H 1.3391 -0.0347 0.3714 0.092 Uiso 1 1 calc R
H16B H 1.2479 -0.0605 0.3043 0.092 Uiso 1 1 calc R
C17 C 1.3176(15) -0.2087(11) 0.3981(10) 0.0717(15) Uani 1 1 d U
H17A H 1.4184 -0.2380 0.3765 0.086 Uiso 1 1 calc R
H17B H 1.3182 -0.2217 0.4589 0.086 Uiso 1 1 calc R
C18 C 0.7119(18) 0.8366(13) 0.2489(10) 0.0793(18) Uani 1 1 d U
H18A H 0.7792 0.8292 0.2893 0.095 Uiso 1 1 calc R
C19 C 0.6275(18) 0.9468(13) 0.2193(9) 0.0825(18) Uani 1 1 d U
H19A H 0.6417 1.0115 0.2376 0.099 Uiso 1 1 calc R
C20 C 0.5220(19) 0.9614(14) 0.1622(10) 0.0843(17) Uani 1 1 d U
C21 C 0.5091(18) 0.8591(13) 0.1393(10) 0.0817(18) Uani 1 1 d U
H21A H 0.4377 0.8624 0.1024 0.098 Uiso 1 1 calc R
C22 C 0.6007(17) 0.7542(13) 0.1706(9) 0.0784(18) Uani 1 1 d U
H22A H 0.5897 0.6878 0.1532 0.094 Uiso 1 1 calc R
C23 C -0.1113(16) 1.1669(12) -0.0588(8) 0.124(3) Uiso 1 1 d DU
H23A H -0.1189 1.1512 -0.1119 0.149 Uiso 1 1 calc R
C24 C 0.0223(13) 1.1683(13) -0.0341(7) 0.112(2) Uiso 1 1 d DU
H24A H 0.1063 1.1535 -0.0702 0.134 Uiso 1 1 calc R
C25 C 0.0336(12) 1.1913(13) 0.0431(8) 0.110(2) Uani 1 1 d DU
C26 C -0.0894(13) 1.2122(14) 0.0955(7) 0.109(2) Uiso 1 1 d DU
H26A H -0.0821 1.2276 0.1486 0.131 Uiso 1 1 calc R
C27 C -0.2225(13) 1.2107(14) 0.0705(9) 0.124(3) Uiso 1 1 d DU
H27A H -0.3066 1.2252 0.1065 0.148 Uiso 1 1 calc R
C28 C 0.426(2) 1.0783(14) 0.1306(11) 0.0922(19) Uani 1 1 d U
H28A H 0.4793 1.1168 0.0844 0.111 Uiso 1 1 calc R
H28B H 0.4075 1.1248 0.1749 0.111 Uiso 1 1 calc R
C29 C 0.277(2) 1.0770(15) 0.1008(12) 0.097(2) Uani 1 1 d U
H29A H 0.2947 1.0314 0.0560 0.117 Uiso 1 1 calc R
H29B H 0.2231 1.0386 0.1468 0.117 Uiso 1 1 calc R
C30 C 0.1823(14) 1.1980(16) 0.0696(10) 0.105(2) Uani 1 1 d DU
H30A H 0.2338 1.2360 0.0222 0.125 Uiso 1 1 calc R
H30B H 0.1656 1.2448 0.1137 0.125 Uiso 1 1 calc R
O1 O 1.0086(10) 0.5239(9) 0.1507(5) 0.064(2) Uani 1 1 d .
O1W O 0.3134(19) 0.4044(16) 0.1586(11) 0.143(5) Uiso 1 1 d .
O2 O 0.7863(9) 0.5032(9) 0.1450(5) 0.067(2) Uani 1 1 d .
O2W O 0.458(2) 0.3418(19) 0.3056(13) 0.166(7) Uiso 1 1 d .
O3W O 0.642(3) 0.751(3) 0.4993(18) 0.246(12) Uiso 1 1 d .
O3 O 0.7102(11) 0.5690(10) 0.4125(6) 0.077(3) Uani 1 1 d .
O4W O 0.520(4) 0.540(3) 0.065(2) 0.316(18) Uiso 1 1 d .
O4 O 0.6086(9) 0.5006(8) 0.3237(5) 0.068(2) Uani 1 1 d .
O5W O 0.573(4) 0.103(3) 0.398(2) 0.316(18) Uiso 1 1 d .
N1 N 0.9469(12) 0.3471(9) 0.3204(8) 0.0687(16) Uani 1 1 d U
N2 N 1.0212(11) -0.3864(9) 0.3241(6) 0.0587(14) Uani 1 1 d U
N3 N 0.7034(14) 0.7401(10) 0.2237(8) 0.0756(17) Uani 1 1 d U
N4 N -0.2335(13) 1.1881(13) -0.0066(9) 0.130(3) Uiso 1 1 d DU

loop_
_atom_site_aniso_label
_atom_site_aniso_U_11
_atom_site_aniso_U_22
_atom_site_aniso_U_33
_atom_site_aniso_U_23
_atom_site_aniso_U_13
_atom_site_aniso_U_12
Cd1 0.0453(5) 0.0492(5) 0.0322(5) -0.0049(3) 0.0080(3) -0.0110(3)
C1 0.060(7) 0.048(6) 0.041(5) -0.006(4) 0.006(5) -0.012(5)
C2 0.058(6) 0.052(6) 0.034(5) -0.008(4) -0.001(4) -0.012(5)
C3 0.047(6) 0.071(8) 0.051(7) 0.014(6) 0.014(5) 0.003(6)
C4 0.041(6) 0.078(8) 0.053(6) 0.015(6) 0.008(5) -0.005(5)
C5 0.061(3) 0.059(3) 0.102(4) -0.011(3) -0.016(3) -0.017(3)
C6 0.065(3) 0.061(3) 0.108(4) -0.010(3) -0.017(3) -0.015(3)
C7 0.068(3) 0.059(3) 0.107(4) -0.010(3) -0.014(3) -0.016(2)
C8 0.068(3) 0.057(3) 0.103(4) -0.011(3) -0.015(3) -0.019(3)
C9 0.064(3) 0.056(3) 0.098(4) -0.012(3) -0.015(3) -0.019(3)
C10 0.060(3) 0.060(3) 0.065(3) -0.013(3) -0.004(3) -0.015(3)
C11 0.063(3) 0.060(3) 0.072(3) -0.014(3) -0.009(3) -0.014(3)
C12 0.062(3) 0.059(3) 0.081(3) -0.014(3) -0.009(3) -0.016(2)
C13 0.061(3) 0.060(3) 0.079(3) -0.015(3) -0.001(3) -0.019(3)
C14 0.059(3) 0.060(3) 0.071(3) -0.015(3) 0.003(3) -0.018(3)
C15 0.071(3) 0.061(3) 0.106(4) -0.010(3) -0.010(3) -0.014(3)
C16 0.069(3) 0.061(3) 0.101(4) -0.014(3) -0.012(3) -0.017(3)
C17 0.066(3) 0.060(3) 0.093(4) -0.015(3) -0.014(3) -0.017(2)
C18 0.086(4) 0.066(3) 0.086(4) -0.016(3) -0.020(3) -0.012(3)
C19 0.090(4) 0.067(3) 0.090(4) -0.016(3) -0.019(3) -0.012(3)
C20 0.091(3) 0.069(3) 0.090(4) -0.012(3) -0.019(3) -0.012(3)
C21 0.086(4) 0.070(3) 0.086(4) -0.012(3) -0.022(3) -0.011(3)
C22 0.084(4) 0.068(3) 0.084(4) -0.013(3) -0.021(3) -0.013(3)
C25 0.103(3) 0.102(3) 0.107(3) -0.001(2) -0.006(2) -0.007(2)
C28 0.098(4) 0.074(3) 0.096(4) -0.008(3) -0.017(3) -0.008(3)
C29 0.099(3) 0.082(3) 0.100(4) -0.006(3) -0.016(3) -0.009(3)
C30 0.102(3) 0.091(3) 0.104(3) -0.002(3) -0.012(3) -0.004(3)
O1 0.071(5) 0.089(6) 0.040(4) -0.015(4) 0.006(4) -0.033(5)
O2 0.058(5) 0.091(6) 0.050(4) -0.024(4) 0.015(4) -0.015(4)
O3 0.058(5) 0.112(8) 0.052(5) -0.004(5) 0.015(4) -0.025(5)
O4 0.057(5) 0.087(6) 0.050(5) -0.005(4) 0.019(4) -0.013(4)
N1 0.060(3) 0.056(3) 0.094(4) -0.012(3) -0.015(3) -0.018(3)
N2 0.057(3) 0.057(3) 0.064(3) -0.014(3) 0.000(3) -0.017(3)
N3 0.081(4) 0.064(3) 0.081(4) -0.013(3) -0.019(3) -0.013(3)

loop_
_atom_type_symbol
_atom_type_description
_atom_type_scat_dispersion_real
_atom_type_scat_dispersion_imag
_atom_type_scat_source
C C 0.0033 0.0016 'International Tables Vol C Tables 4.2.6.8 and 6.1.1.4'
H H 0.0000 0.0000 'International Tables Vol C Tables 4.2.6.8 and 6.1.1.4'
Cd Cd -0.8075 1.2024 'International Tables Vol C Tables 4.2.6.8 and 6.1.1.4'
N N 0.0061 0.0033 'International Tables Vol C Tables 4.2.6.8 and 6.1.1.4'
O O 0.0106 0.0060 'International Tables Vol C Tables 4.2.6.8 and 6.1.1.4'

loop_
_geom_angle_atom_site_label_1
_geom_angle_atom_site_label_2
_geom_angle_atom_site_label_3
_geom_angle
_geom_angle_site_symmetry_1
_geom_angle_site_symmetry_3
N2 Cd1 N1 95.6(3) 1_565 .
N2 Cd1 N3 91.7(4) 1_565 .
N1 Cd1 N3 172.6(4) . .
N2 Cd1 O4 138.6(3) 1_565 .
N1 Cd1 O4 85.6(3) . .
N3 Cd1 O4 88.3(4) . .
N2 Cd1 O2 137.2(3) 1_565 .
N1 Cd1 O2 90.0(4) . .
N3 Cd1 O2 85.2(4) . .
O4 Cd1 O2 84.0(3) . .
N2 Cd1 O1 84.8(3) 1_565 .
N1 Cd1 O1 85.3(4) . .
N3 Cd1 O1 96.3(4) . .
O4 Cd1 O1 136.3(3) . .
O2 Cd1 O1 53.3(3) . .
N2 Cd1 O3 84.9(3) 1_565 .
N1 Cd1 O3 92.3(4) . .
N3 Cd1 O3 87.5(4) . .
O4 Cd1 O3 53.8(3) . .
O2 Cd1 O3 137.4(3) . .
O1 Cd1 O3 169.1(3) . .
N2 Cd1 C3 111.5(4) 1_565 .
N1 Cd1 C3 87.2(4) . .
N3 Cd1 C3 89.3(4) . .
O4 Cd1 C3 27.1(4) . .
O2 Cd1 C3 111.1(4) . .
O1 Cd1 C3 162.6(4) . .
O3 Cd1 C3 26.8(4) . .
N2 Cd1 C1 111.2(3) 1_565 .
N1 Cd1 C1 88.1(4) . .
N3 Cd1 C1 90.1(4) . .
O4 Cd1 C1 110.2(3) . .
O2 Cd1 C1 26.5(3) . .
O1 Cd1 C1 26.9(3) . .
O3 Cd1 C1 163.8(4) . .
C3 Cd1 C1 137.3(4) . .
O2 C1 O1 121.0(10) . .
O2 C1 C2 119.0(11) . .
O1 C1 C2 119.9(10) . .
O2 C1 Cd1 59.2(6) . .
O1 C1 Cd1 61.9(6) . .
C2 C1 Cd1 176.7(8) . .
C2 C2 C1 124.1(14) 2_765 .
C2 C2 H2A 117.9 2_765 .
C1 C2 H2A 117.9 . .
O3 C3 O4 122.8(10) . .
O3 C3 C4 119.2(13) . .
O4 C3 C4 118.0(13) . .
O3 C3 Cd1 63.3(6) . .
O4 C3 Cd1 59.8(6) . .
C4 C3 Cd1 173.8(10) . .
C4 C4 C3 125.2(17) 2_666 .
C4 C4 H4A 117.4 2_666 .
C3 C4 H4A 117.4 . .
N1 C5 C6 122.9(12) . .
N1 C5 H5A 118.6 . .
C6 C5 H5A 118.6 . .
C5 C6 C7 120.6(13) . .
C5 C6 H6A 119.7 . .
C7 C6 H6A 119.7 . .
C8 C7 C6 116.2(13) . .
C8 C7 C15 120.9(13) . .
C6 C7 C15 122.9(13) . .
C7 C8 C9 119.6(13) . .
C7 C8 H8A 120.2 . .
C9 C8 H8A 120.2 . .
N1 C9 C8 124.9(13) . .
N1 C9 H9A 117.5 . .
C8 C9 H9A 117.5 . .
N2 C10 C11 122.5(12) . .
N2 C10 H10A 118.7 . .
C11 C10 H10A 118.7 . .
C10 C11 C12 121.5(13) . .
C10 C11 H11A 119.3 . .
C12 C11 H11A 119.3 . .
C11 C12 C13 115.0(12) . .
C11 C12 C17 122.2(13) . .
C13 C12 C17 122.7(13) . .
C14 C13 C12 120.4(13) . .
C14 C13 H13A 119.8 . .
C12 C13 H13A 119.8 . .
N2 C14 C13 124.1(13) . .
N2 C14 H14A 117.9 . .
C13 C14 H14A 117.9 . .
C16 C15 C7 111.8(13) . .
C16 C15 H15A 109.3 . .
C7 C15 H15A 109.3 . .
C16 C15 H15B 109.3 . .
C7 C15 H15B 109.3 . .
H15A C15 H15B 107.9 . .
C15 C16 C17 110.3(12) . .
C15 C16 H16A 109.6 . .
C17 C16 H16A 109.6 . .
C15 C16 H16B 109.6 . .
C17 C16 H16B 109.6 . .
H16A C16 H16B 108.1 . .
C12 C17 C16 111.3(11) . .
C12 C17 H17A 109.4 . .
C16 C17 H17A 109.4 . .
C12 C17 H17B 109.4 . .
C16 C17 H17B 109.4 . .
H17A C17 H17B 108.0 . .
N3 C18 C19 124.1(14) . .
N3 C18 H18A 117.9 . .
C19 C18 H18A 117.9 . .
C18 C19 C20 119.9(15) . .
C18 C19 H19A 120.0 . .
C20 C19 H19A 120.0 . .
C19 C20 C21 115.5(14) . .
C19 C20 C28 121.5(15) . .
C21 C20 C28 123.0(15) . .
C22 C21 C20 120.2(15) . .
C22 C21 H21A 119.9 . .
C20 C21 H21A 119.9 . .
N3 C22 C21 124.6(15) . .
N3 C22 H22A 117.7 . .
C21 C22 H22A 117.7 . .
N4 C23 C24 120.1(6) . .
N4 C23 H23A 119.9 . .
C24 C23 H23A 119.9 . .
C25 C24 C23 120.0(6) . .
C25 C24 H24A 120.0 . .
C23 C24 H24A 120.0 . .
C24 C25 C26 119.7(6) . .
C24 C25 C30 120.1(6) . .
C26 C25 C30 120.2(7) . .
C27 C26 C25 120.0(6) . .
C27 C26 H26A 120.0 . .
C25 C26 H26A 120.0 . .
N4 C27 C26 120.2(6) . .
N4 C27 H27A 119.9 . .
C26 C27 H27A 119.9 . .
C20 C28 C29 114.9(15) . .
C20 C28 H28A 108.6 . .
C29 C28 H28A 108.6 . .
C20 C28 H28B 108.6 . .
C29 C28 H28B 108.6 . .
H28A C28 H28B 107.5 . .
C30 C29 C28 113.1(14) . .
C30 C29 H29A 109.0 . .
C28 C29 H29A 109.0 . .
C30 C29 H29B 109.0 . .
C28 C29 H29B 109.0 . .
H29A C29 H29B 107.8 . .
C29 C30 C25 110.6(14) . .
C29 C30 H30A 109.5 . .
C25 C30 H30A 109.5 . .
C29 C30 H30B 109.5 . .
C25 C30 H30B 109.5 . .
H30A C30 H30B 108.1 . .
C1 O1 Cd1 91.3(7) . .
C1 O2 Cd1 94.3(7) . .
C3 O3 Cd1 89.9(8) . .
C3 O4 Cd1 93.1(8) . .
C5 N1 C9 115.5(12) . .
C5 N1 Cd1 123.1(9) . .
C9 N1 Cd1 121.3(9) . .
C10 N2 C14 116.4(11) . .
C10 N2 Cd1 123.0(8) . 1_545
C14 N2 Cd1 120.2(8) . 1_545
C22 N3 C18 115.6(13) . .
C22 N3 Cd1 117.8(10) . .
C18 N3 Cd1 126.3(10) . .
C23 N4 C27 120.0(6) . .

loop_
_geom_bond_atom_site_label_1
_geom_bond_atom_site_label_2
_geom_bond_distance
_geom_bond_site_symmetry_2
Cd1 N2 2.338(10) 1_565
Cd1 N1 2.340(11) .
Cd1 N3 2.369(12) .
Cd1 O4 2.385(8) .
Cd1 O2 2.391(8) .
Cd1 O1 2.447(8) .
Cd1 O3 2.462(9) .
Cd1 C3 2.755(11) .
Cd1 C1 2.775(11) .
C1 O2 1.240(14) .
C1 O1 1.255(14) .
C1 C2 1.478(15) .
C2 C2 1.30(2) 2_765
C2 H2A 0.9300 .
C3 O3 1.241(18) .
C3 O4 1.258(17) .
C3 C4 1.495(15) .
C4 C4 1.27(3) 2_666
C4 H4A 0.9300 .
C5 N1 1.309(17) .
C5 C6 1.359(19) .
C5 H5A 0.9300 .
C6 C7 1.385(19) .
C6 H6A 0.9300 .
C7 C8 1.34(2) .
C7 C15 1.553(19) .
C8 C9 1.353(19) .
C8 H8A 0.9300 .
C9 N1 1.329(16) .
C9 H9A 0.9300 .
C10 N2 1.323(15) .
C10 C11 1.367(18) .
C10 H10A 0.9300 .
C11 C12 1.378(18) .
C11 H11A 0.9300 .
C12 C13 1.380(19) .
C12 C17 1.505(18) .
C13 C14 1.352(18) .
C13 H13A 0.9300 .
C14 N2 1.330(15) .
C14 H14A 0.9300 .
C15 C16 1.44(2) .
C15 H15A 0.9700 .
C15 H15B 0.9700 .
C16 C17 1.577(19) .
C16 H16A 0.9700 .
C16 H16B 0.9700 .
C17 H17A 0.9700 .
C17 H17B 0.9700 .
C18 N3 1.328(18) .
C18 C19 1.37(2) .
C18 H18A 0.9300 .
C19 C20 1.38(2) .
C19 H19A 0.9300 .
C20 C21 1.39(2) .
C20 C28 1.48(2) .
C21 C22 1.36(2) .
C21 H21A 0.9300 .
C22 N3 1.310(18) .
C22 H22A 0.9300 .
C23 N4 1.351(7) .
C23 C24 1.356(7) .
C23 H23A 0.9300 .
C24 C25 1.356(7) .
C24 H24A 0.9300 .
C25 C26 1.358(7) .
C25 C30 1.523(9) .
C26 C27 1.353(7) .
C26 H26A 0.9300 .
C27 N4 1.352(7) .
C27 H27A 0.9300 .
C28 C29 1.52(2) .
C28 H28A 0.9700 .
C28 H28B 0.9700 .
C29 C30 1.51(2) .
C29 H29A 0.9700 .
C29 H29B 0.9700 .
C30 H30A 0.9700 .
C30 H30B 0.9700 .
N2 Cd1 2.338(10) 1_545
